data_4063603
loop_
_publ_author_name
'Sues, Peter E.'
'Lough, Alan J.'
'Morris, Robert H.'

_publ_section_title
;
 Stereoelectronic Factors in Iron Catalysis: Synthesis and
 Characterization of Aryl-Substituted Iron(II) Carbonyl P--N--N--P
 Complexes and Their Use in the Asymmetric Transfer Hydrogenation of
 Ketones
;
_journal_issue 16
_journal_name_full Organometallics
_journal_page_first 4418
_journal_paper_doi 10.1021/om2005172
_journal_volume 30
_journal_year 2011
_chemical_formula_moiety 'C36 H44 O2 P2, 2(B F4)'
_chemical_formula_sum 'C36 H44 B2 F8 O2 P2'
_chemical_formula_weight 744.27
_chemical_name_systematic
; 
 ? 
;
_space_group_IT_number 2
_symmetry_cell_setting triclinic
_symmetry_space_group_name_Hall '-P 1'
_symmetry_space_group_name_H-M 'P -1'
_atom_sites_solution_hydrogens geom
_atom_sites_solution_primary direct
_atom_sites_solution_secondary difmap
_audit_creation_method SHELXL-97
_cell_angle_alpha 97.466(3)
_cell_angle_beta 111.386(3)
_cell_angle_gamma 96.296(3)
_cell_formula_units_Z 1
_cell_length_a 8.6682(4)
_cell_length_b 11.0451(7)
_cell_length_c 11.7030(8)
_cell_measurement_reflns_used 8935
_cell_measurement_temperature 150(1)
_cell_measurement_theta_max 27.5
_cell_measurement_theta_min 2.6
_cell_volume 1019.39(11)
_computing_cell_refinement 'Denzo-SMN (Otwinowski & Minor, 1997)'
_computing_data_collection 'Collect (Nonius B.V., 1997-2002)'
_computing_data_reduction Denzo-SMN
_computing_molecular_graphics 'PLATON (Spek, 2009)'
_computing_publication_material 'SHELXTL V6.1'
_computing_structure_refinement 'SHELXTL V6.1 (Sheldrick, 2008)'
_computing_structure_solution 'SIR-92 (Altomare et al., 1994)'
_diffrn_ambient_temperature 150(1)
_diffrn_detector_area_resol_mean 9
_diffrn_measured_fraction_theta_full 0.987
_diffrn_measured_fraction_theta_max 0.987
_diffrn_measurement_device_type 'Nonius KappaCCD'
_diffrn_measurement_method '\f scans and \w scans with \k offsets'
_diffrn_radiation_monochromator graphite
_diffrn_radiation_source 'fine-focus sealed tube'
_diffrn_radiation_type MoK\a
_diffrn_radiation_wavelength 0.71073
_diffrn_reflns_av_R_equivalents 0.058
_diffrn_reflns_av_sigmaI/netI 0.075
_diffrn_reflns_limit_h_max 10
_diffrn_reflns_limit_h_min -11
_diffrn_reflns_limit_k_max 14
_diffrn_reflns_limit_k_min -14
_diffrn_reflns_limit_l_max 15
_diffrn_reflns_limit_l_min -15
_diffrn_reflns_number 12641
_diffrn_reflns_theta_full 27.48
_diffrn_reflns_theta_max 27.48
_diffrn_reflns_theta_min 2.56
_exptl_absorpt_coefficient_mu 0.172
_exptl_absorpt_correction_T_max 0.996
_exptl_absorpt_correction_T_min 0.901
_exptl_absorpt_correction_type multi-scan
_exptl_absorpt_process_details
; 
multi-scan from symmetry-related measurements 
 Sortav (Blessing 1995) 
;
_exptl_crystal_colour colourless
_exptl_crystal_density_diffrn 1.212
_exptl_crystal_density_method 'not measured'
_exptl_crystal_description plate
_exptl_crystal_F_000 388
_exptl_crystal_size_max 0.24
_exptl_crystal_size_mid 0.20
_exptl_crystal_size_min 0.04
_platon_squeeze_details
; 
During the 
refinement of the structure, electron density peaks were located 
that were believed to be highly disordered 
solvent molecules (possibly methanol and/or diethylether). Attempts 
made to model the solvent molecule were not successful. 
The SQUEEZE option in PLATON (Spek, 2009) indicated there was a 
solvent cavity of volume 171 \%A^3^ containing approximately 29 
electrons. In the final cycles of refinement, this contribution to the 
electron density was removed from the observed data. The 
density, the F(000) value, the molecular weight and the formula are 
given without taking into account the results obtained with the 
SQUEEZE option PLATON (Spek, 2009). Similar treatments of disordered 
solvent molecules were carried out by St\"ahler et al. (2001), 
Cox et al. (2003), Mohamed et al. (2003) and Athimoolam et al. (2005). 
References: 
  
Spek, A. L. (2003). J. Appl. Cryst. 36, 7-13 
  
Athimoolam, S., Kumar, J., Ramakrishnan, V. & Rajaram, R.K. (2005). 
Acta Cryst. E61, m2014-m2017. 
  
Cox, J.P., Kumarasammy, Y., Nahar, L., Sarkar D.S. & Shoeb, M. 
(2003). Acta Cryst. E59, o975-o977. 
  
Mohamed, A.A., Krause Bauer, A.J., Bruce, E.A. & Bruce M.R.M. 
(2003). Acta Cryst. C59, m84-m86. 
  
St\"ahler, R., N\"ather, C. & Bensch, W. (2001). Acta Cryst. 
C57, 26-27. 
  
;
_refine_diff_density_max 1.284
_refine_diff_density_min -0.397
_refine_diff_density_rms 0.078
_refine_ls_extinction_method none
_refine_ls_goodness_of_fit_ref 1.111
_refine_ls_hydrogen_treatment constr
_refine_ls_matrix_type full
_refine_ls_number_parameters 230
_refine_ls_number_reflns 4627
_refine_ls_number_restraints 1
_refine_ls_restrained_S_all 1.112
_refine_ls_R_factor_all 0.1158
_refine_ls_R_factor_gt 0.0695
_refine_ls_shift/su_max 0.000
_refine_ls_shift/su_mean 0.000
_refine_ls_structure_factor_coef Fsqd
_refine_ls_weighting_details 'calc w=1/[\s^2^(Fo^2^)+(0.1147P)^2^+0.0054P] where P=(Fo^2^+2Fc^2^)/3'
_refine_ls_weighting_scheme calc
_refine_ls_wR_factor_gt 0.1905
_refine_ls_wR_factor_ref 0.2119
_reflns_number_gt 2986
_reflns_number_total 4627
_reflns_threshold_expression I>2\s(I)
_cod_data_source_file om2005172_si_002.cif
_cod_data_source_block 6c
_cod_depositor_comments
;
The following automatic conversions were performed:

'_symmetry_cell_setting' value 'Triclinic' changed to 'triclinic'
according to the built-in table from CIF Core dictionary named
'cif_core.dic' version 2.4.1 from 2010-06-29.

Automatic conversion script
Id: cif_fix_values 1715 2011-07-08 13:25:40Z adriana 
;
_cod_database_code 4063603

loop_
_symmetry_equiv_pos_as_xyz
'x, y, z'
'-x, -y, -z'

loop_
_atom_site_label
_atom_site_type_symbol
_atom_site_fract_x
_atom_site_fract_y
_atom_site_fract_z
_atom_site_U_iso_or_equiv
_atom_site_adp_type
_atom_site_occupancy
_atom_site_symmetry_multiplicity
_atom_site_calc_flag
_atom_site_refinement_flags
P1 P 0.10358(8) 0.47448(6) 0.64809(7) 0.0272(2) Uani 1 1 d .
O1 O 0.0192(3) 0.32580(19) 0.3797(2) 0.0431(5) Uani 1 1 d U
H1O H 0.1123 0.3041 0.3891 0.065 Uiso 1 1 d R
C1 C 0.2021(3) 0.5032(3) 0.5399(3) 0.0284(6) Uani 1 1 d .
H1A H 0.2376 0.5936 0.5504 0.034 Uiso 1 1 calc R
H1B H 0.3042 0.4644 0.5603 0.034 Uiso 1 1 calc R
C2 C 0.0847(3) 0.4521(2) 0.4016(3) 0.0290(6) Uani 1 1 d U
H2 H 0.1482 0.4661 0.3470 0.035 Uiso 1 1 calc R
C3 C 0.2389(3) 0.5520(3) 0.8022(3) 0.0295(6) Uani 1 1 d .
C4 C 0.3554(4) 0.6580(3) 0.8218(3) 0.0428(8) Uani 1 1 d .
H4A H 0.3670 0.6884 0.7525 0.051 Uiso 1 1 calc R
C5 C 0.4546(4) 0.7194(3) 0.9427(3) 0.0518(9) Uani 1 1 d .
C6 C 0.4338(4) 0.6724(4) 1.0418(3) 0.0503(9) Uani 1 1 d .
H6A H 0.5020 0.7138 1.1244 0.060 Uiso 1 1 calc R
C7 C 0.3190(4) 0.5686(3) 1.0257(3) 0.0440(8) Uani 1 1 d .
C8 C 0.2211(4) 0.5074(3) 0.9037(3) 0.0363(7) Uani 1 1 d .
H8A H 0.1419 0.4349 0.8899 0.044 Uiso 1 1 calc R
C9 C 0.5830(6) 0.8327(5) 0.9646(5) 0.0943(17) Uani 1 1 d .
H9A H 0.6011 0.8387 0.8875 0.141 Uiso 1 1 calc R
H9B H 0.6892 0.8262 1.0307 0.141 Uiso 1 1 calc R
H9C H 0.5421 0.9068 0.9899 0.141 Uiso 1 1 calc R
C10 C 0.2978(6) 0.5227(4) 1.1345(3) 0.0623(11) Uani 1 1 d .
H10A H 0.1826 0.5246 1.1290 0.094 Uiso 1 1 calc R
H10B H 0.3771 0.5759 1.2121 0.094 Uiso 1 1 calc R
H10C H 0.3199 0.4376 1.1337 0.094 Uiso 1 1 calc R
C11 C 0.0508(3) 0.3141(2) 0.6499(2) 0.0266(6) Uani 1 1 d .
C12 C -0.0993(3) 0.2705(3) 0.6610(3) 0.0300(6) Uani 1 1 d .
H12A H -0.1773 0.3246 0.6611 0.036 Uiso 1 1 calc R
C13 C -0.1347(3) 0.1471(3) 0.6721(3) 0.0328(7) Uani 1 1 d .
C14 C -0.0171(3) 0.0713(3) 0.6717(3) 0.0352(7) Uani 1 1 d .
H14A H -0.0400 -0.0126 0.6798 0.042 Uiso 1 1 calc R
C15 C 0.1325(3) 0.1129(3) 0.6601(3) 0.0313(6) Uani 1 1 d .
C16 C 0.1666(3) 0.2358(3) 0.6494(3) 0.0288(6) Uani 1 1 d .
H16A H 0.2685 0.2665 0.6418 0.035 Uiso 1 1 calc R
C17 C -0.2993(4) 0.0997(3) 0.6815(4) 0.0490(9) Uani 1 1 d .
H17A H -0.2840 0.0333 0.7306 0.073 Uiso 1 1 calc R
H17B H -0.3847 0.0674 0.5976 0.073 Uiso 1 1 calc R
H17C H -0.3359 0.1676 0.7223 0.073 Uiso 1 1 calc R
C18 C 0.2560(4) 0.0261(3) 0.6592(3) 0.0425(8) Uani 1 1 d .
H18A H 0.1966 -0.0597 0.6334 0.064 Uiso 1 1 calc R
H18B H 0.3434 0.0368 0.7432 0.064 Uiso 1 1 calc R
H18C H 0.3080 0.0451 0.6006 0.064 Uiso 1 1 calc R
F1 F 0.2838(2) 0.19777(17) 0.4069(2) 0.0586(6) Uani 1 1 d .
F2 F 0.5038(2) 0.3316(2) 0.55080(19) 0.0588(6) Uani 1 1 d .
F3 F 0.3955(3) 0.3645(2) 0.3541(2) 0.0610(6) Uani 1 1 d .
F4 F 0.5437(2) 0.20823(17) 0.39638(19) 0.0490(5) Uani 1 1 d .
B1 B 0.4327(4) 0.2743(3) 0.4258(4) 0.0349(8) Uani 1 1 d .

loop_
_atom_site_aniso_label
_atom_site_aniso_U_11
_atom_site_aniso_U_22
_atom_site_aniso_U_33
_atom_site_aniso_U_23
_atom_site_aniso_U_13
_atom_site_aniso_U_12
P1 0.0260(4) 0.0301(4) 0.0229(4) 0.0048(3) 0.0068(3) 0.0034(3)
O1 0.0414(12) 0.0371(11) 0.0459(14) 0.0028(10) 0.0135(10) 0.0040(9)
C1 0.0231(12) 0.0313(15) 0.0282(16) 0.0044(12) 0.0079(11) 0.0024(11)
C2 0.0284(13) 0.0317(13) 0.0284(16) 0.0063(12) 0.0123(12) 0.0058(11)
C3 0.0266(13) 0.0331(15) 0.0245(15) 0.0008(12) 0.0058(12) 0.0066(11)
C4 0.0376(16) 0.053(2) 0.0307(18) -0.0037(15) 0.0124(14) -0.0044(14)
C5 0.0354(16) 0.063(2) 0.043(2) -0.0134(18) 0.0115(15) -0.0061(15)
C6 0.0365(16) 0.068(2) 0.0312(19) -0.0104(17) 0.0010(14) 0.0127(17)
C7 0.0466(18) 0.056(2) 0.0258(17) 0.0034(15) 0.0073(14) 0.0238(17)
C8 0.0376(16) 0.0425(18) 0.0292(17) 0.0095(14) 0.0100(13) 0.0151(13)
C9 0.082(3) 0.103(4) 0.068(3) -0.033(3) 0.028(3) -0.049(3)
C10 0.092(3) 0.069(3) 0.0250(19) 0.0089(17) 0.0165(19) 0.032(2)
C11 0.0278(13) 0.0297(14) 0.0196(14) 0.0044(11) 0.0069(11) 0.0018(11)
C12 0.0257(13) 0.0331(15) 0.0297(16) 0.0041(12) 0.0093(12) 0.0058(11)
C13 0.0317(14) 0.0314(15) 0.0339(17) 0.0031(13) 0.0125(13) 0.0032(12)
C14 0.0333(15) 0.0291(15) 0.0368(18) 0.0081(13) 0.0066(13) 0.0010(12)
C15 0.0296(14) 0.0339(16) 0.0277(16) 0.0050(12) 0.0078(12) 0.0068(12)
C16 0.0260(13) 0.0359(16) 0.0255(15) 0.0068(12) 0.0104(12) 0.0064(12)
C17 0.0376(17) 0.0415(18) 0.073(3) 0.0157(18) 0.0271(18) 0.0025(14)
C18 0.0405(17) 0.0371(17) 0.049(2) 0.0083(15) 0.0147(16) 0.0135(14)
F1 0.0482(11) 0.0447(11) 0.0856(17) 0.0022(11) 0.0359(11) -0.0050(9)
F2 0.0498(11) 0.0680(14) 0.0472(13) -0.0047(10) 0.0078(10) 0.0204(10)
F3 0.0583(12) 0.0664(14) 0.0756(16) 0.0393(12) 0.0334(11) 0.0233(10)
F4 0.0503(11) 0.0465(11) 0.0588(13) 0.0080(9) 0.0287(10) 0.0177(9)
B1 0.0314(16) 0.0322(18) 0.043(2) 0.0065(16) 0.0169(16) 0.0036(14)

loop_
_atom_type_symbol
_atom_type_description
_atom_type_scat_dispersion_real
_atom_type_scat_dispersion_imag
_atom_type_scat_source
C C 0.0033 0.0016 'International Tables Vol C Tables 4.2.6.8 and 6.1.1.4'
H H 0.0000 0.0000 'International Tables Vol C Tables 4.2.6.8 and 6.1.1.4'
B B 0.0013 0.0007 'International Tables Vol C Tables 4.2.6.8 and 6.1.1.4'
F F 0.0171 0.0103 'International Tables Vol C Tables 4.2.6.8 and 6.1.1.4'
O O 0.0106 0.0060 'International Tables Vol C Tables 4.2.6.8 and 6.1.1.4'
P P 0.1023 0.0942 'International Tables Vol C Tables 4.2.6.8 and 6.1.1.4'

loop_
_geom_angle_atom_site_label_1
_geom_angle_atom_site_label_2
_geom_angle_atom_site_label_3
_geom_angle
_geom_angle_site_symmetry_3
C11 P1 C3 109.00(13) .
C11 P1 C1 113.89(13) .
C3 P1 C1 109.62(13) .
C11 P1 C2 111.43(12) 2_566
C3 P1 C2 108.15(13) 2_566
C1 P1 C2 104.54(13) 2_566
C2 C1 P1 113.04(17) .
O1 C2 C1 113.0(2) .
O1 C2 P1 103.61(17) 2_566
C1 C2 P1 112.29(18) 2_566
C4 C3 C8 120.1(3) .
C4 C3 P1 121.2(2) .
C8 C3 P1 118.6(2) .
C5 C4 C3 120.0(3) .
C6 C5 C4 118.4(3) .
C6 C5 C9 121.3(3) .
C4 C5 C9 120.3(4) .
C7 C6 C5 123.1(3) .
C6 C7 C8 118.0(3) .
C6 C7 C10 121.4(3) .
C8 C7 C10 120.6(3) .
C3 C8 C7 120.4(3) .
C12 C11 C16 120.8(2) .
C12 C11 P1 119.8(2) .
C16 C11 P1 119.23(19) .
C11 C12 C13 119.9(2) .
C14 C13 C12 118.2(2) .
C14 C13 C17 122.2(3) .
C12 C13 C17 119.6(2) .
C15 C14 C13 122.8(3) .
C14 C15 C16 118.6(3) .
C14 C15 C18 120.7(3) .
C16 C15 C18 120.8(2) .
C15 C16 C11 119.9(2) .
F3 B1 F4 110.3(3) .
F3 B1 F1 108.7(3) .
F4 B1 F1 111.6(3) .
F3 B1 F2 108.3(3) .
F4 B1 F2 110.1(3) .
F1 B1 F2 107.8(3) .

loop_
_geom_bond_atom_site_label_1
_geom_bond_atom_site_label_2
_geom_bond_distance
_geom_bond_site_symmetry_2
P1 C11 1.785(3) .
P1 C3 1.788(3) .
P1 C1 1.807(3) .
P1 C2 1.839(3) 2_566
O1 C2 1.400(3) .
C1 C2 1.552(4) .
C2 P1 1.839(3) 2_566
C3 C4 1.395(4) .
C3 C8 1.395(4) .
C4 C5 1.391(5) .
C5 C6 1.391(5) .
C5 C9 1.508(5) .
C6 C7 1.377(5) .
C7 C8 1.398(4) .
C7 C10 1.493(5) .
C11 C12 1.394(4) .
C11 C16 1.396(4) .
C12 C13 1.397(4) .
C13 C14 1.389(4) .
C13 C17 1.513(4) .
C14 C15 1.388(4) .
C15 C16 1.388(4) .
C15 C18 1.515(4) .
F1 B1 1.391(4) .
F2 B1 1.391(4) .
F3 B1 1.375(4) .
F4 B1 1.381(4) .

loop_
_geom_hbond_atom_site_label_D
_geom_hbond_atom_site_label_H
_geom_hbond_atom_site_label_A
_geom_hbond_distance_DH
_geom_hbond_distance_HA
_geom_hbond_distance_DA
_geom_hbond_angle_DHA
O1 H1O F1 0.84 1.96 2.767(3) 160.1

loop_
_platon_squeeze_void_nr
_platon_squeeze_void_average_x
_platon_squeeze_void_average_y
_platon_squeeze_void_average_z
_platon_squeeze_void_volume
_platon_squeeze_void_count_electrons
_platon_squeeze_void_content
1 0.000 0.000 0.000 171 29 ' '
